data_4106775
loop_
_publ_author_name
'Mikihiro Hayashi'
'Fumiyuki Toshimitsu'
'Ryota Sakamoto'
'Hiroshi Nishihara'

_publ_section_title
;
 Double Lactonization in Triarylamine-Conjugated Dimethyl
 Diethynylfumarate: Formation of Intensely Colored and Luminescent
 Quadrupolar Molecules Including a Missing Structural Isomer of Pechmann
 Dyes
;
_journal_name_full 'Journal of the American Chemical Society'
_journal_page_first 14518
_journal_page_last 14521
_journal_paper_doi 10.1021/ja2054176
_journal_volume 133
_journal_year 2011
_chemical_formula_moiety 'C48 H38 N2 O8'
_chemical_formula_sum 'C48 H38 N2 O8'
_chemical_formula_weight 770.8
_space_group_IT_number 14
_symmetry_cell_setting monoclinic
_symmetry_space_group_name_Hall '-P 2ybc'
_symmetry_space_group_name_H-M 'P 1 21/c 1'
_audit_creation_date 2011-05-02T21:44:21-00:00
_audit_creation_method 'WinGX routine CIF_UPDATE'
_cell_angle_alpha 90
_cell_angle_beta 109.689(3)
_cell_angle_gamma 90
_cell_formula_units_Z 2
_cell_length_a 12.930(4)
_cell_length_b 10.396(3)
_cell_length_c 14.846(5)
_cell_measurement_reflns_used 4143
_cell_measurement_temperature 113(2)
_cell_measurement_theta_max 27.4835
_cell_measurement_theta_min 3.168
_cell_volume 1878.9(10)
_computing_cell_refinement 'CrystalClear (Rigaku/MSC Inc., 2006)'
_computing_data_collection 'CrystalClear (Rigaku/MSC Inc., 2006)'
_computing_data_reduction 'CrystalClear (Rigaku/MSC Inc., 2006)'
_computing_molecular_graphics 'Ortep-3 for Windows (Farrugia, 1997)'
_computing_publication_material 'WinGX publication routines (Farrugia, 1999)'
_computing_structure_refinement 'SHELXL-97 (Sheldrick, 1997)'
_computing_structure_solution
;
        ????
;
_diffrn_ambient_temperature 113
_diffrn_measured_fraction_theta_full 0.994
_diffrn_measured_fraction_theta_max 0.994
_diffrn_measurement_device
;
        Saturn724 (4x4 bin mode)
;
_diffrn_measurement_method dtintegrate.ref
_diffrn_radiation_probe x-ray
_diffrn_radiation_type MoK\a
_diffrn_radiation_wavelength 0.7107
_diffrn_reflns_av_R_equivalents 0.0259
_diffrn_reflns_limit_h_max 14
_diffrn_reflns_limit_h_min -15
_diffrn_reflns_limit_k_max 12
_diffrn_reflns_limit_k_min -12
_diffrn_reflns_limit_l_max 17
_diffrn_reflns_limit_l_min -17
_diffrn_reflns_number 11772
_diffrn_reflns_theta_full 25
_diffrn_reflns_theta_max 25
_diffrn_reflns_theta_min 3.23
_exptl_absorpt_coefficient_mu 0.093
_exptl_absorpt_correction_T_max 1
_exptl_absorpt_correction_T_min 0.9
_exptl_absorpt_correction_type numerical
_exptl_crystal_colour Red
_exptl_crystal_density_diffrn 1.362
_exptl_crystal_description Platelet
_exptl_crystal_F_000 808
_exptl_crystal_size_max 0.2
_exptl_crystal_size_mid 0.2
_exptl_crystal_size_min 0.2
_refine_diff_density_max 1.404
_refine_diff_density_min -0.529
_refine_ls_extinction_method none
_refine_ls_goodness_of_fit_ref 1.106
_refine_ls_hydrogen_treatment mixed
_refine_ls_matrix_type full
_refine_ls_number_parameters 264
_refine_ls_number_reflns 3296
_refine_ls_number_restraints 0
_refine_ls_restrained_S_all 1.106
_refine_ls_R_factor_gt 0.0862
_refine_ls_shift/su_max 0
_refine_ls_structure_factor_coef Fsqd
_refine_ls_weighting_details 'calc w=1/[\s^2^(Fo^2^)+(0.1410P)^2^+2.3550P] where P=(Fo^2^+2Fc^2^)/3'
_refine_ls_weighting_scheme calc
_refine_ls_wR_factor_ref 0.247
_reflns_number_gt 2787
_reflns_number_total 3296
_reflns_threshold_expression >2sigma(I)
_cod_data_source_file ja2054176_si_004.cif
_cod_data_source_block p66-1
_cod_database_code 4106775

loop_
_symmetry_equiv_pos_as_xyz
'x, y, z'
'-x, y+1/2, -z+1/2'
'-x, -y, -z'
'x, -y-1/2, z-1/2'

loop_
_atom_site_label
_atom_site_type_symbol
_atom_site_fract_x
_atom_site_fract_y
_atom_site_fract_z
_atom_site_U_iso_or_equiv
_atom_site_adp_type
_atom_site_occupancy
_atom_site_calc_flag
_atom_site_refinement_flags
O1 O 0.0112(2) 0.6276(2) 0.88197(17) 0.0407(7) Uani 1 d .
O2 O 0.3067(2) -0.1385(3) 1.23900(18) 0.0459(7) Uani 1 d .
O3 O 0.4582(2) 0.1688(3) 0.59950(18) 0.0456(7) Uani 1 d .
O4 O 0.5354(3) 0.2810(3) 0.5110(2) 0.0592(9) Uani 1 d .
N1 N 0.2079(2) 0.1460(3) 0.90087(18) 0.0293(6) Uani 1 d .
C1 C 0.1549(3) 0.2671(3) 0.8987(2) 0.0263(7) Uani 1 d .
C2 C 0.0716(3) 0.3073(3) 0.8162(2) 0.0290(7) Uani 1 d .
H2 H 0.0477 0.2525 0.7619 0.035 Uiso 1 calc R
C3 C 0.0237(3) 0.4270(3) 0.8134(2) 0.0307(7) Uani 1 d .
H3 H -0.0326 0.4544 0.7569 0.037 Uiso 1 calc R
C4 C 0.0581(3) 0.5080(3) 0.8934(2) 0.0306(7) Uani 1 d .
C5 C 0.1374(3) 0.4658(3) 0.9768(2) 0.0321(7) Uani 1 d .
H5 H 0.1593 0.5188 1.0321 0.039 Uiso 1 calc R
C6 C 0.1845(3) 0.3457(3) 0.9787(2) 0.0298(7) Uani 1 d .
H6 H 0.2383 0.3167 1.0361 0.036 Uiso 1 calc R
C7 C 0.0596(4) 0.7205(3) 0.9544(3) 0.0477(10) Uani 1 d .
H7A H 0.0447 0.6971 1.0128 0.057 Uiso 1 calc R
H7B H 0.0282 0.8054 0.9326 0.057 Uiso 1 calc R
H7C H 0.1391 0.7228 0.9677 0.057 Uiso 1 calc R
C8 C 0.2316(3) 0.0692(3) 0.9857(2) 0.0291(7) Uani 1 d .
C9 C 0.3361(3) 0.0205(3) 1.0321(2) 0.0344(8) Uani 1 d .
H9 H 0.3933 0.0356 1.0066 0.041 Uiso 1 calc R
C10 C 0.3573(3) -0.0503(3) 1.1158(2) 0.0374(8) Uani 1 d .
H10 H 0.4283 -0.0856 1.1462 0.045 Uiso 1 calc R
C11 C 0.2757(3) -0.0695(3) 1.1551(2) 0.0346(8) Uani 1 d .
C12 C 0.1712(3) -0.0209(3) 1.1098(2) 0.0339(8) Uani 1 d .
H12 H 0.1148 -0.0336 1.1365 0.041 Uiso 1 calc R
C13 C 0.1500(3) 0.0469(3) 1.0244(2) 0.0318(8) Uani 1 d .
H13 H 0.078 0.0784 0.9923 0.038 Uiso 1 calc R
C14 C 0.2297(3) -0.1467(4) 1.2877(3) 0.0483(10) Uani 1 d .
H14A H 0.1638 -0.1919 1.2474 0.058 Uiso 1 calc R
H14B H 0.2097 -0.0599 1.3017 0.058 Uiso 1 calc R
H14C H 0.2623 -0.1941 1.3477 0.058 Uiso 1 calc R
C15 C 0.2647(3) 0.1244(3) 0.8355(2) 0.0278(7) Uani 1 d .
C16 C 0.2989(3) 0.2254(3) 0.7918(2) 0.0299(7) Uani 1 d .
H16 H 0.2854 0.3113 0.8065 0.036 Uiso 1 calc R
C17 C 0.3526(2) 0.2029(3) 0.7266(2) 0.0294(7) Uani 1 d .
H17 H 0.3757 0.2734 0.6974 0.035 Uiso 1 calc R
C18 C 0.3730(3) 0.0769(3) 0.7034(2) 0.0292(7) Uani 1 d .
C19 C 0.3394(3) -0.0241(3) 0.7486(2) 0.0330(8) Uani 1 d .
H19 H 0.3528 -0.1103 0.7342 0.04 Uiso 1 calc R
C20 C 0.2870(3) -0.0011(3) 0.8140(2) 0.0316(8) Uani 1 d .
H20 H 0.2659 -0.0715 0.8447 0.038 Uiso 1 calc R
C21 C 0.4244(3) 0.0536(3) 0.6308(2) 0.0312(7) Uani 1 d .
C22 C 0.4340(3) -0.0598(4) 0.5917(3) 0.0465(10) Uani 1 d .
H22 H 0.4109 -0.1379 0.6123 0.056 Uiso 1 calc R
C23 C 0.5051(3) 0.1774(4) 0.5293(3) 0.0430(9) Uani 1 d .
C24 C 0.5162(3) 0.0565(3) 0.4874(3) 0.0376(8) Uani 1 d .

loop_
_atom_site_aniso_label
_atom_site_aniso_U_11
_atom_site_aniso_U_22
_atom_site_aniso_U_33
_atom_site_aniso_U_23
_atom_site_aniso_U_13
_atom_site_aniso_U_12
O1 0.0631(16) 0.0286(13) 0.0358(13) 0.0047(10) 0.0238(12) 0.0148(11)
O2 0.0497(15) 0.0490(16) 0.0442(14) 0.0203(12) 0.0230(12) 0.0178(12)
O3 0.0483(15) 0.0509(16) 0.0456(15) 0.0000(12) 0.0264(13) -0.0085(12)
O4 0.086(2) 0.0340(15) 0.072(2) -0.0023(13) 0.0450(18) -0.0127(14)
N1 0.0390(15) 0.0282(14) 0.0266(13) 0.0025(11) 0.0188(12) 0.0100(11)
C1 0.0320(16) 0.0232(15) 0.0277(15) -0.0003(12) 0.0156(13) 0.0024(12)
C2 0.0348(17) 0.0301(17) 0.0244(15) -0.0042(13) 0.0131(13) 0.0017(14)
C3 0.0338(17) 0.0356(18) 0.0237(15) 0.0034(13) 0.0109(13) 0.0041(14)
C4 0.0427(18) 0.0225(16) 0.0330(17) 0.0015(13) 0.0211(15) 0.0060(13)
C5 0.0441(19) 0.0304(17) 0.0245(15) -0.0031(13) 0.0153(14) -0.0004(15)
C6 0.0362(17) 0.0311(17) 0.0232(15) -0.0009(12) 0.0113(13) 0.0022(13)
C7 0.077(3) 0.0294(19) 0.047(2) -0.0044(16) 0.035(2) 0.0080(18)
C8 0.0369(17) 0.0256(16) 0.0279(16) 0.0008(12) 0.0151(13) 0.0057(13)
C9 0.0347(17) 0.0384(19) 0.0362(18) 0.0013(14) 0.0198(15) 0.0075(15)
C10 0.0365(18) 0.0395(19) 0.0381(19) 0.0033(15) 0.0151(15) 0.0116(15)
C11 0.0441(19) 0.0288(17) 0.0339(18) 0.0070(13) 0.0172(15) 0.0093(14)
C12 0.0349(17) 0.0326(17) 0.0389(18) 0.0045(14) 0.0188(15) 0.0047(14)
C13 0.0296(16) 0.0329(17) 0.0365(18) 0.0040(14) 0.0158(14) 0.0071(13)
C14 0.056(2) 0.050(2) 0.050(2) 0.0219(18) 0.0327(19) 0.0133(19)
C15 0.0312(16) 0.0308(17) 0.0242(15) -0.0029(12) 0.0132(13) 0.0029(13)
C16 0.0338(17) 0.0294(16) 0.0285(16) -0.0033(13) 0.0130(13) 0.0019(13)
C17 0.0283(16) 0.0335(17) 0.0270(15) 0.0001(13) 0.0102(13) -0.0008(13)
C18 0.0247(15) 0.0384(18) 0.0260(15) -0.0038(13) 0.0107(12) 0.0010(13)
C19 0.0364(17) 0.0308(17) 0.0364(18) -0.0039(14) 0.0184(15) 0.0037(14)
C20 0.0378(18) 0.0291(17) 0.0340(17) -0.0015(14) 0.0201(14) 0.0009(14)
C21 0.0279(16) 0.0385(18) 0.0295(16) -0.0017(14) 0.0129(13) 0.0021(14)
C22 0.056(2) 0.051(2) 0.0307(18) -0.0071(16) 0.0111(17) 0.0249(19)
C23 0.049(2) 0.039(2) 0.050(2) -0.0023(16) 0.0288(18) -0.0021(17)
C24 0.0260(16) 0.0247(16) 0.060(2) -0.0005(15) 0.0115(16) 0.0009(13)

loop_
_atom_type_symbol
_atom_type_description
_atom_type_scat_dispersion_real
_atom_type_scat_dispersion_imag
_atom_type_scat_source
C C 0.0033 0.0016 'International Tables Vol C Tables 4.2.6.8 and 6.1.1.4'
H H 0 0 'International Tables Vol C Tables 4.2.6.8 and 6.1.1.4'
N N 0.0061 0.0033 'International Tables Vol C Tables 4.2.6.8 and 6.1.1.4'
O O 0.0106 0.006 'International Tables Vol C Tables 4.2.6.8 and 6.1.1.4'

loop_
_geom_angle_atom_site_label_1
_geom_angle_atom_site_label_2
_geom_angle_atom_site_label_3
_geom_angle
_geom_angle_site_symmetry_1
_geom_angle_site_symmetry_3
C4 O1 C7 117.3(3) . .
C11 O2 C14 117.0(3) . .
C23 O3 C21 124.9(3) . .
C15 N1 C1 118.6(2) . .
C15 N1 C8 120.4(2) . .
C1 N1 C8 118.0(2) . .
C6 C1 C2 118.9(3) . .
C6 C1 N1 120.6(3) . .
C2 C1 N1 120.4(3) . .
C3 C2 C1 120.1(3) . .
C3 C2 H2 120 . .
C1 C2 H2 120 . .
C2 C3 C4 120.3(3) . .
C2 C3 H3 119.9 . .
C4 C3 H3 119.9 . .
O1 C4 C5 124.2(3) . .
O1 C4 C3 116.1(3) . .
C5 C4 C3 119.7(3) . .
C6 C5 C4 119.4(3) . .
C6 C5 H5 120.3 . .
C4 C5 H5 120.3 . .
C1 C6 C5 121.5(3) . .
C1 C6 H6 119.3 . .
C5 C6 H6 119.3 . .
O1 C7 H7A 109.5 . .
O1 C7 H7B 109.5 . .
H7A C7 H7B 109.5 . .
O1 C7 H7C 109.5 . .
H7A C7 H7C 109.5 . .
H7B C7 H7C 109.5 . .
C13 C8 C9 118.9(3) . .
C13 C8 N1 119.5(3) . .
C9 C8 N1 121.5(3) . .
C10 C9 C8 120.1(3) . .
C10 C9 H9 119.9 . .
C8 C9 H9 119.9 . .
C11 C10 C9 120.4(3) . .
C11 C10 H10 119.8 . .
C9 C10 H10 119.8 . .
O2 C11 C10 115.3(3) . .
O2 C11 C12 124.7(3) . .
C10 C11 C12 120.0(3) . .
C11 C12 C13 119.1(3) . .
C11 C12 H12 120.4 . .
C13 C12 H12 120.4 . .
C8 C13 C12 121.3(3) . .
C8 C13 H13 119.3 . .
C12 C13 H13 119.3 . .
O2 C14 H14A 109.5 . .
O2 C14 H14B 109.5 . .
H14A C14 H14B 109.5 . .
O2 C14 H14C 109.5 . .
H14A C14 H14C 109.5 . .
H14B C14 H14C 109.5 . .
C16 C15 C20 118.5(3) . .
C16 C15 N1 121.5(3) . .
C20 C15 N1 120.0(3) . .
C15 C16 C17 120.9(3) . .
C15 C16 H16 119.5 . .
C17 C16 H16 119.5 . .
C16 C17 C18 120.5(3) . .
C16 C17 H17 119.7 . .
C18 C17 H17 119.7 . .
C19 C18 C17 118.1(3) . .
C19 C18 C21 121.5(3) . .
C17 C18 C21 120.3(3) . .
C20 C19 C18 121.0(3) . .
C20 C19 H19 119.5 . .
C18 C19 H19 119.5 . .
C19 C20 C15 120.8(3) . .
C19 C20 H20 119.6 . .
C15 C20 H20 119.6 . .
C22 C21 O3 121.5(3) . .
C22 C21 C18 126.6(3) . .
O3 C21 C18 111.8(3) . .
C21 C22 C24 116.2(4) . 3_656
C21 C22 H22 121.9 . .
C24 C22 H22 121.9 3_656 .
O4 C23 O3 119.2(3) . .
O4 C23 C24 126.7(3) . .
O3 C23 C24 114.0(3) . .
C24 C24 C23 124.1(5) 3_656 .
C24 C24 C22 119.3(4) 3_656 3_656
C23 C24 C22 116.6(3) . 3_656

loop_
_geom_bond_atom_site_label_1
_geom_bond_atom_site_label_2
_geom_bond_distance
_geom_bond_site_symmetry_2
O1 C4 1.368(4) .
O1 C7 1.423(5) .
O2 C11 1.375(4) .
O2 C14 1.416(4) .
O3 C23 1.374(4) .
O3 C21 1.406(4) .
O4 C23 1.208(4) .
N1 C15 1.418(4) .
N1 C1 1.428(4) .
N1 C8 1.434(4) .
C1 C6 1.385(4) .
C1 C2 1.396(4) .
C2 C3 1.384(4) .
C2 H2 0.95 .
C3 C4 1.400(4) .
C3 H3 0.95 .
C4 C5 1.386(5) .
C5 C6 1.386(5) .
C5 H5 0.95 .
C6 H6 0.95 .
C7 H7A 0.98 .
C7 H7B 0.98 .
C7 H7C 0.98 .
C8 C13 1.380(4) .
C8 C9 1.390(5) .
C9 C10 1.389(5) .
C9 H9 0.95 .
C10 C11 1.381(5) .
C10 H10 0.95 .
C11 C12 1.386(5) .
C12 C13 1.394(5) .
C12 H12 0.95 .
C13 H13 0.95 .
C14 H14A 0.98 .
C14 H14B 0.98 .
C14 H14C 0.98 .
C15 C16 1.384(5) .
C15 C20 1.396(4) .
C16 C17 1.388(4) .
C16 H16 0.95 .
C17 C18 1.401(5) .
C17 H17 0.95 .
C18 C19 1.392(5) .
C18 C21 1.464(4) .
C19 C20 1.379(4) .
C19 H19 0.95 .
C20 H20 0.95 .
C21 C22 1.339(5) .
C22 C24 1.518(6) 3_656
C22 H22 0.95 .
C23 C24 1.431(5) .
C24 C24 1.342(7) 3_656
C24 C22 1.518(6) 3_656

loop_
_geom_torsion_atom_site_label_1
_geom_torsion_atom_site_label_2
_geom_torsion_atom_site_label_3
_geom_torsion_atom_site_label_4
_geom_torsion
_geom_torsion_site_symmetry_4
C15 N1 C1 C6 -120.1(3) .
C8 N1 C1 C6 40.4(4) .
C15 N1 C1 C2 60.6(4) .
C8 N1 C1 C2 -138.9(3) .
C6 C1 C2 C3 3.3(5) .
N1 C1 C2 C3 -177.4(3) .
C1 C2 C3 C4 -0.4(5) .
C7 O1 C4 C5 10.6(5) .
C7 O1 C4 C3 -167.7(3) .
C2 C3 C4 O1 175.9(3) .
C2 C3 C4 C5 -2.4(5) .
O1 C4 C5 C6 -175.9(3) .
C3 C4 C5 C6 2.3(5) .
C2 C1 C6 C5 -3.4(5) .
N1 C1 C6 C5 177.2(3) .
C4 C5 C6 C1 0.6(5) .
C15 N1 C8 C13 -150.6(3) .
C1 N1 C8 C13 49.3(4) .
C15 N1 C8 C9 31.9(5) .
C1 N1 C8 C9 -128.2(3) .
C13 C8 C9 C10 0.5(5) .
N1 C8 C9 C10 178.0(3) .
C8 C9 C10 C11 -2.0(5) .
C14 O2 C11 C10 172.4(3) .
C14 O2 C11 C12 -7.9(5) .
C9 C10 C11 O2 -178.6(3) .
C9 C10 C11 C12 1.6(5) .
O2 C11 C12 C13 -179.6(3) .
C10 C11 C12 C13 0.1(5) .
C9 C8 C13 C12 1.3(5) .
N1 C8 C13 C12 -176.3(3) .
C11 C12 C13 C8 -1.6(5) .
C1 N1 C15 C16 20.1(4) .
C8 N1 C15 C16 -139.9(3) .
C1 N1 C15 C20 -159.8(3) .
C8 N1 C15 C20 40.2(4) .
C20 C15 C16 C17 1.1(5) .
N1 C15 C16 C17 -178.8(3) .
C15 C16 C17 C18 0.2(5) .
C16 C17 C18 C19 -0.9(5) .
C16 C17 C18 C21 176.7(3) .
C17 C18 C19 C20 0.3(5) .
C21 C18 C19 C20 -177.3(3) .
C18 C19 C20 C15 1.1(5) .
C16 C15 C20 C19 -1.7(5) .
N1 C15 C20 C19 178.2(3) .
C23 O3 C21 C22 -1.3(5) .
C23 O3 C21 C18 -177.4(3) .
C19 C18 C21 C22 8.1(6) .
C17 C18 C21 C22 -169.4(3) .
C19 C18 C21 O3 -176.1(3) .
C17 C18 C21 O3 6.4(4) .
O3 C21 C22 C24 0.4(5) 3_656
C18 C21 C22 C24 175.8(3) 3_656
C21 O3 C23 O4 -176.8(3) .
C21 O3 C23 C24 1.0(5) .
O4 C23 C24 C24 178.0(5) 3_656
O3 C23 C24 C24 0.4(6) 3_656
O4 C23 C24 C22 -3.2(6) 3_656
O3 C23 C24 C22 179.2(3) 3_656
